data_1563054
loop_
_publ_author_name
'Gulay, L.D.'
'Daszkiewicz, M.'
'Shemet, V.Ya.'

_publ_section_title
;
 Crystal structure of \\sim RCu3S3 and \\sim RCuTe2 (R=Gd--Lu) compounds
;
_journal_name_full 'Journal of Solid State Chemistry'
_journal_page_first 142
_journal_page_last 148
_journal_paper_doi 10.1016/j.jssc.2011.12.004
_journal_volume 186
_journal_year 2012
_chemical_formula_moiety 'Cu3 S3 Tb'
_chemical_formula_sum 'Cu3 S3 Tb'
_chemical_formula_weight 445.72
_space_group_IT_number 148
_space_group_name_Hall '-R 3'
_space_group_name_H-M_alt 'R -3 :H'
_symmetry_cell_setting hexagonal
_symmetry_space_group_name_Hall '-R 3'
_symmetry_space_group_name_H-M 'R -3 :H'
_atom_sites_solution_hydrogens .
_atom_sites_solution_primary direct
_atom_sites_solution_secondary difmap
_audit_creation_method SHELXL-97
_cell_angle_alpha 90.00
_cell_angle_beta 90.00
_cell_angle_gamma 120.00
_cell_formula_units_Z 6
_cell_length_a 6.7475(17)
_cell_length_b 6.7475(17)
_cell_length_c 19.170(5)
_cell_measurement_reflns_used 344
_cell_measurement_temperature 295(2)
_cell_measurement_theta_max 26.32
_cell_measurement_theta_min 3.19
_cell_volume 755.9(3)
_computing_cell_refinement 'CrysAlis RED'
_computing_data_collection 'CrysAlis CCD (Oxford Diffraction, 2009)'
_computing_data_reduction 'CrysAlis RED'
_computing_structure_refinement 'SHELXL-97 (Sheldrick, 1997)'
_computing_structure_solution 'SHELXS-97 (Sheldrick, 1997)'
_diffrn_ambient_temperature 295(2)
_diffrn_detector_area_resol_mean '1024x1024 with blocks 2x2, 33.133pixel/mm'
_diffrn_measured_fraction_theta_full 0.986
_diffrn_measured_fraction_theta_max 0.986
_diffrn_measurement_device_type 'KUMA KM-4 with area CCD detector'
_diffrn_measurement_method \w-scan
_diffrn_radiation_monochromator graphite
_diffrn_radiation_source 'fine-focus sealed tube'
_diffrn_radiation_type MoK\a
_diffrn_radiation_wavelength 0.71073
_diffrn_reflns_av_R_equivalents 0.0489
_diffrn_reflns_av_sigmaI/netI 0.0260
_diffrn_reflns_limit_h_max 8
_diffrn_reflns_limit_h_min -8
_diffrn_reflns_limit_k_max 8
_diffrn_reflns_limit_k_min -8
_diffrn_reflns_limit_l_max 23
_diffrn_reflns_limit_l_min -23
_diffrn_reflns_number 3149
_diffrn_reflns_theta_full 26.32
_diffrn_reflns_theta_max 26.32
_diffrn_reflns_theta_min 3.19
_diffrn_standards_interval_count .
_diffrn_standards_interval_time .
_diffrn_standards_number 0
_exptl_absorpt_coefficient_mu 27.415
_exptl_absorpt_correction_T_max 0.396
_exptl_absorpt_correction_T_min 0.175
_exptl_absorpt_correction_type numerical
_exptl_absorpt_process_details 'CrysAlis (Oxford Diffraction, 2009)'
_exptl_crystal_colour red
_exptl_crystal_density_diffrn 5.875
_exptl_crystal_density_method 'not measured'
_exptl_crystal_description prism
_exptl_crystal_F_000 1200
_exptl_crystal_size_max 0.10
_exptl_crystal_size_mid 0.05
_exptl_crystal_size_min 0.04
_refine_diff_density_max 1.767
_refine_diff_density_min -0.911
_refine_diff_density_rms 0.323
_refine_ls_extinction_coef 0.0027(3)
_refine_ls_extinction_expression Fc^*^=kFc[1+0.001xFc^2^\l^3^/sin(2\q)]^-1/4^
_refine_ls_extinction_method SHELXL
_refine_ls_goodness_of_fit_ref 1.152
_refine_ls_hydrogen_treatment .
_refine_ls_matrix_type full
_refine_ls_number_parameters 25
_refine_ls_number_reflns 348
_refine_ls_number_restraints 0
_refine_ls_restrained_S_all 1.152
_refine_ls_R_factor_all 0.0384
_refine_ls_R_factor_gt 0.0380
_refine_ls_shift/su_max 0.001
_refine_ls_shift/su_mean 0.001
_refine_ls_structure_factor_coef Fsqd
_refine_ls_weighting_details 'calc w=1/[\s^2^(Fo^2^)+(0.0542P)^2^] where P=(Fo^2^+2Fc^2^)/3'
_refine_ls_weighting_scheme calc
_refine_ls_wR_factor_gt 0.1008
_refine_ls_wR_factor_ref 0.1011
_reflns_number_gt 344
_reflns_number_total 348
_reflns_threshold_expression >2sigma(I)
_cod_data_source_file JSSC-2012-186-142.CIF
_cod_data_source_block tb
_cod_original_sg_symbol_H-M 'R -3'
_cod_database_code 1563054

loop_
_symmetry_equiv_pos_as_xyz
'x, y, z'
'-y, x-y, z'
'-x+y, -x, z'
'x+2/3, y+1/3, z+1/3'
'-y+2/3, x-y+1/3, z+1/3'
'-x+y+2/3, -x+1/3, z+1/3'
'x+1/3, y+2/3, z+2/3'
'-y+1/3, x-y+2/3, z+2/3'
'-x+y+1/3, -x+2/3, z+2/3'
'-x, -y, -z'
'y, -x+y, -z'
'x-y, x, -z'
'-x+2/3, -y+1/3, -z+1/3'
'y+2/3, -x+y+1/3, -z+1/3'
'x-y+2/3, x+1/3, -z+1/3'
'-x+1/3, -y+2/3, -z+2/3'
'y+1/3, -x+y+2/3, -z+2/3'
'x-y+1/3, x+2/3, -z+2/3'

loop_
_atom_site_label
_atom_site_type_symbol
_atom_site_fract_x
_atom_site_fract_y
_atom_site_fract_z
_atom_site_U_iso_or_equiv
_atom_site_adp_type
_atom_site_occupancy
_atom_site_symmetry_multiplicity
_atom_site_calc_flag
_atom_site_refinement_flags
_atom_site_disorder_assembly
_atom_site_disorder_group
Tb1 Tb 0.0000 0.0000 0.0000 0.0106(4) Uani 1 6 d S . .
Tb2 Tb 0.0000 0.0000 0.33304(6) 0.0155(4) Uani 0.50 3 d SP . .
Cu Cu 0.99998(15) 0.33192(16) 0.12322(7) 0.0216(4) Uani 1 1 d . . .
S S 0.3317(3) 0.3326(3) 0.08315(13) 0.0122(5) Uani 1 1 d . . .

loop_
_atom_site_aniso_label
_atom_site_aniso_U_11
_atom_site_aniso_U_22
_atom_site_aniso_U_33
_atom_site_aniso_U_23
_atom_site_aniso_U_13
_atom_site_aniso_U_12
Tb1 0.0105(5) 0.0105(5) 0.0109(6) 0.000 0.000 0.0053(2)
Tb2 0.0148(5) 0.0148(5) 0.0171(8) 0.000 0.000 0.0074(3)
Cu 0.0213(7) 0.0211(7) 0.0224(8) -0.0015(4) 0.0003(4) 0.0107(5)
S 0.0118(10) 0.0117(10) 0.0132(11) 0.0000(7) -0.0005(6) 0.0060(8)

loop_
_atom_type_symbol
_atom_type_description
_atom_type_scat_dispersion_real
_atom_type_scat_dispersion_imag
_atom_type_scat_source
S S 0.1246 0.1234 'International Tables Vol C Tables 4.2.6.8 and 6.1.1.4'
Cu Cu 0.3201 1.2651 'International Tables Vol C Tables 4.2.6.8 and 6.1.1.4'
Tb Tb -0.1723 4.1537 'International Tables Vol C Tables 4.2.6.8 and 6.1.1.4'

loop_
_geom_angle_atom_site_label_1
_geom_angle_atom_site_label_2
_geom_angle_atom_site_label_3
_geom_angle
_geom_angle_site_symmetry_1
_geom_angle_site_symmetry_3
S Tb1 S 180.00(9) 10 .
S Tb1 S 89.78(7) 10 11
S Tb1 S 90.22(7) . 11
S Tb1 S 89.78(7) 10 12
S Tb1 S 90.22(7) . 12
S Tb1 S 89.78(7) 11 12
S Tb1 S 90.22(7) 10 2
S Tb1 S 89.78(7) . 2
S Tb1 S 180.00(9) 11 2
S Tb1 S 90.22(7) 12 2
S Tb1 S 90.22(7) 10 3
S Tb1 S 89.78(7) . 3
S Tb1 S 90.22(7) 11 3
S Tb1 S 180.00(9) 12 3
S Tb1 S 89.78(7) 2 3
S Tb1 Cu 45.58(4) 10 12_445
S Tb1 Cu 134.42(4) . 12_445
S Tb1 Cu 98.05(5) 11 12_445
S Tb1 Cu 45.41(4) 12 12_445
S Tb1 Cu 81.95(5) 2 12_445
S Tb1 Cu 134.59(4) 3 12_445
S Tb1 Cu 134.42(4) 10 3_665
S Tb1 Cu 45.58(4) . 3_665
S Tb1 Cu 81.95(5) 11 3_665
S Tb1 Cu 134.59(4) 12 3_665
S Tb1 Cu 98.05(5) 2 3_665
S Tb1 Cu 45.41(4) 3 3_665
Cu Tb1 Cu 180.00(6) 12_445 3_665
S Tb1 Cu 134.59(4) 10 1_455
S Tb1 Cu 45.41(4) . 1_455
S Tb1 Cu 134.42(4) 11 1_455
S Tb1 Cu 81.95(5) 12 1_455
S Tb1 Cu 45.58(4) 2 1_455
S Tb1 Cu 98.05(5) 3 1_455
Cu Tb1 Cu 106.85(4) 12_445 1_455
Cu Tb1 Cu 73.15(4) 3_665 1_455
S Tb1 Cu 45.41(4) 10 10_655
S Tb1 Cu 134.59(4) . 10_655
S Tb1 Cu 45.58(4) 11 10_655
S Tb1 Cu 98.05(5) 12 10_655
S Tb1 Cu 134.42(4) 2 10_655
S Tb1 Cu 81.95(5) 3 10_655
Cu Tb1 Cu 73.15(4) 12_445 10_655
Cu Tb1 Cu 106.85(4) 3_665 10_655
Cu Tb1 Cu 180.00(3) 1_455 10_655
S Tb1 Cu 81.95(5) 10 2_545
S Tb1 Cu 98.05(5) . 2_545
S Tb1 Cu 134.59(4) 11 2_545
S Tb1 Cu 134.42(4) 12 2_545
S Tb1 Cu 45.41(4) 2 2_545
S Tb1 Cu 45.58(4) 3 2_545
Cu Tb1 Cu 106.85(4) 12_445 2_545
Cu Tb1 Cu 73.15(4) 3_665 2_545
Cu Tb1 Cu 73.15(4) 1_455 2_545
Cu Tb1 Cu 106.85(4) 10_655 2_545
S Tb1 Cu 98.05(5) 10 11_565
S Tb1 Cu 81.95(5) . 11_565
S Tb1 Cu 45.41(4) 11 11_565
S Tb1 Cu 45.58(4) 12 11_565
S Tb1 Cu 134.59(4) 2 11_565
S Tb1 Cu 134.42(4) 3 11_565
Cu Tb1 Cu 73.15(4) 12_445 11_565
Cu Tb1 Cu 106.85(4) 3_665 11_565
Cu Tb1 Cu 106.85(4) 1_455 11_565
Cu Tb1 Cu 73.15(4) 10_655 11_565
Cu Tb1 Cu 180.00(3) 2_545 11_565
S Tb2 S 89.77(7) 4_445 5
S Tb2 S 89.77(7) 4_445 6_455
S Tb2 S 89.77(7) 5 6_455
S Tb2 S 90.22(7) 4_445 13
S Tb2 S 89.82(8) 5 13
S Tb2 S 179.59(6) 6_455 13
S Tb2 S 89.82(8) 4_445 15_445
S Tb2 S 179.59(6) 5 15_445
S Tb2 S 90.22(7) 6_455 15_445
S Tb2 S 90.19(7) 13 15_445
S Tb2 S 179.59(6) 4_445 14_455
S Tb2 S 90.22(7) 5 14_455
S Tb2 S 89.82(8) 6_455 14_455
S Tb2 S 90.19(7) 13 14_455
S Tb2 S 90.19(7) 15_445 14_455
S Tb2 Cu 81.70(5) 4_445 14_455
S Tb2 Cu 134.45(4) 5 14_455
S Tb2 Cu 134.49(4) 6_455 14_455
S Tb2 Cu 45.91(4) 13 14_455
S Tb2 Cu 45.47(4) 15_445 14_455
S Tb2 Cu 98.59(6) 14_455 14_455
S Tb2 Cu 134.49(4) 4_445 15_445
S Tb2 Cu 81.70(5) 5 15_445
S Tb2 Cu 134.45(4) 6_455 15_445
S Tb2 Cu 45.47(4) 13 15_445
S Tb2 Cu 98.59(6) 15_445 15_445
S Tb2 Cu 45.91(4) 14_455 15_445
Cu Tb2 Cu 73.54(4) 14_455 15_445
S Tb2 Cu 134.45(4) 4_445 13
S Tb2 Cu 134.49(4) 5 13
S Tb2 Cu 81.70(5) 6_455 13
S Tb2 Cu 98.59(6) 13 13
S Tb2 Cu 45.91(4) 15_445 13
S Tb2 Cu 45.47(4) 14_455 13
Cu Tb2 Cu 73.54(4) 14_455 13
Cu Tb2 Cu 73.54(4) 15_445 13
S Tb2 Cu 45.81(4) 4_445 5_545
S Tb2 Cu 45.21(4) 5 5_545
S Tb2 Cu 98.16(6) 6_455 5_545
S Tb2 Cu 81.54(5) 13 5_545
S Tb2 Cu 134.39(4) 15_445 5_545
S Tb2 Cu 134.26(4) 14_455 5_545
Cu Tb2 Cu 106.75(3) 14_455 5_545
Cu Tb2 Cu 106.39(4) 15_445 5_545
Cu Tb2 Cu 179.68(3) 13 5_545
S Tb2 Cu 45.21(4) 4_445 4_345
S Tb2 Cu 98.16(6) 5 4_345
S Tb2 Cu 45.81(4) 6_455 4_345
S Tb2 Cu 134.26(4) 13 4_345
S Tb2 Cu 81.54(5) 15_445 4_345
S Tb2 Cu 134.39(4) 14_455 4_345
Cu Tb2 Cu 106.39(4) 14_455 4_345
Cu Tb2 Cu 179.68(3) 15_445 4_345
Cu Tb2 Cu 106.75(3) 13 4_345
Cu Tb2 Cu 73.32(4) 5_545 4_345
S Tb2 Cu 98.16(6) 4_445 6_565
S Tb2 Cu 45.81(4) 5 6_565
S Tb2 Cu 45.21(4) 6_455 6_565
S Tb2 Cu 134.39(4) 13 6_565
S Tb2 Cu 134.26(4) 15_445 6_565
S Tb2 Cu 81.54(5) 14_455 6_565
Cu Tb2 Cu 179.68(3) 14_455 6_565
Cu Tb2 Cu 106.75(3) 15_445 6_565
Cu Tb2 Cu 106.39(4) 13 6_565
Cu Tb2 Cu 73.32(4) 5_545 6_565
Cu Tb2 Cu 73.32(4) 4_345 6_565
S Cu S 110.07(10) 1_655 2_655
S Cu S 109.91(10) 1_655 3_665
S Cu S 110.26(10) 2_655 3_665
S Cu S 109.25(9) 1_655 14
S Cu S 109.01(8) 2_655 14
S Cu S 108.31(9) 3_665 14
S Cu Cu 125.40(7) 1_655 13_655
S Cu Cu 55.53(7) 2_655 13_655
S Cu Cu 124.63(7) 3_665 13_655
S Cu Cu 53.48(6) 14 13_655
S Cu Cu 55.42(6) 1_655 15_545
S Cu Cu 125.09(6) 2_655 15_545
S Cu Cu 124.59(6) 3_665 15_545
S Cu Cu 53.83(6) 14 15_545
Cu Cu Cu 88.51(8) 13_655 15_545
S Cu Cu 125.07(6) 1_655 14_565
S Cu Cu 124.81(6) 2_655 14_565
S Cu Cu 55.19(6) 3_665 14_565
S Cu Cu 53.12(6) 14 14_565
Cu Cu Cu 87.82(8) 13_655 14_565
Cu Cu Cu 88.29(7) 15_545 14_565
S Cu Tb1 55.93(6) 1_655 1_655
S Cu Tb1 55.90(6) 2_655 1_655
S Cu Tb1 114.75(8) 3_665 1_655
S Cu Tb1 136.94(5) 14 1_655
Cu Cu Tb1 99.24(5) 13_655 1_655
Cu Cu Tb1 98.99(4) 15_545 1_655
Cu Cu Tb1 169.94(6) 14_565 1_655
S Cu Tb2 114.77(9) 1_655 13
S Cu Tb2 56.04(6) 2_655 13
S Cu Tb2 55.94(6) 3_665 13
S Cu Tb2 135.98(6) 14 13
Cu Cu Tb2 98.76(5) 13_655 13
Cu Cu Tb2 170.18(7) 15_545 13
Cu Cu Tb2 98.51(4) 14_565 13
Tb1 Cu Tb2 73.43(3) 1_655 13
S Cu Tb2 55.92(6) 1_655 7_654
S Cu Tb2 114.70(9) 2_655 7_654
S Cu Tb2 55.79(6) 3_665 7_654
S Cu Tb2 136.29(6) 14 7_654
Cu Cu Tb2 170.22(7) 13_655 7_654
Cu Cu Tb2 98.81(3) 15_545 7_654
Cu Cu Tb2 98.81(3) 14_565 7_654
Tb1 Cu Tb2 73.32(3) 1_655 7_654
Tb2 Cu Tb2 73.25(3) 13 7_654
Cu S Cu 109.95(10) 1_455 3_665
Cu S Cu 110.28(10) 1_455 2_655
Cu S Cu 110.00(9) 3_665 2_655
Cu S Cu 71.46(8) 1_455 15_445
Cu S Cu 70.99(8) 3_665 15_445
Cu S Cu 70.98(8) 2_655 15_445
Cu S Tb1 78.65(6) 1_455 .
Cu S Tb1 78.52(6) 3_665 .
Cu S Tb1 163.30(12) 2_655 .
Cu S Tb1 125.71(8) 15_445 .
Cu S Tb2 78.87(6) 1_455 7_554
Cu S Tb2 163.46(12) 3_665 7_554
Cu S Tb2 78.40(6) 2_655 7_554
Cu S Tb2 125.55(8) 15_445 7_554
Tb1 S Tb2 89.98(7) . 7_554
Cu S Tb2 163.83(12) 1_455 13
Cu S Tb2 78.48(6) 3_665 13
Cu S Tb2 78.15(6) 2_655 13
Cu S Tb2 124.72(8) 15_445 13
Tb1 S Tb2 89.97(7) . 13
Tb2 S Tb2 89.78(7) 7_554 13

loop_
_geom_bond_atom_site_label_1
_geom_bond_atom_site_label_2
_geom_bond_distance
_geom_bond_site_symmetry_2
Tb1 S 2.750(2) 10
Tb1 S 2.750(2) .
Tb1 S 2.750(2) 11
Tb1 S 2.750(2) 12
Tb1 S 2.750(2) 2
Tb1 S 2.750(2) 3
Tb1 Cu 3.2552(13) 12_445
Tb1 Cu 3.2552(13) 3_665
Tb1 Cu 3.2552(13) 1_455
Tb1 Cu 3.2552(13) 10_655
Tb1 Cu 3.2552(13) 2_545
Tb1 Cu 3.2552(13) 11_565
Tb2 S 2.760(2) 4_445
Tb2 S 2.760(2) 5
Tb2 S 2.760(2) 6_455
Tb2 S 2.760(2) 13
Tb2 S 2.760(2) 15_445
Tb2 S 2.760(2) 14_455
Tb2 Cu 3.2607(15) 14_455
Tb2 Cu 3.2607(15) 15_445
Tb2 Cu 3.2608(15) 13
Tb2 Cu 3.2692(15) 5_545
Tb2 Cu 3.2692(15) 4_345
Tb2 Cu 3.2693(15) 6_565
Cu S 2.365(2) 1_655
Cu S 2.372(2) 2_655
Cu S 2.393(2) 3_665
Cu S 2.434(3) 14
Cu Cu 2.791(2) 13_655
Cu Cu 2.8026(18) 15_545
Cu Cu 2.8027(18) 14_565
Cu Tb1 3.2552(13) 1_655
Cu Tb2 3.2608(15) 13
Cu Tb2 3.2692(15) 7_654
S Cu 2.365(2) 1_455
S Cu 2.372(2) 3_665
S Cu 2.393(2) 2_655
S Cu 2.434(3) 15_445
S Tb2 2.760(2) 7_554
S Tb2 2.760(2) 13
